data_7709829
loop_
_publ_author_name
'Lee, Jhen-Yi'
'Hsieh, Meng-Jun'
'Ho, Tsai-En'
'Wu, Bo-Hsin'
'Lee, Hon Man'

_publ_section_title
;
 Nickel(II) complexes containing tridentate ONCi Ligands (i = abnormal
 N-heterocyclic carbene donors) and their catalytic application in
 Suzuki-Miyaura coupling reaction
;
_journal_name_full 'Dalton Transactions'
_journal_paper_doi 10.1039/D1DT04114B
_journal_year 2022
_chemical_formula_moiety 'C29 H23 F N4 Ni O2'
_chemical_formula_sum 'C29 H23 F N4 Ni O2'
_chemical_formula_weight 537.22
_space_group_crystal_system monoclinic
_space_group_IT_number 14
_space_group_name_Hall '-P 2ybc'
_space_group_name_H-M_alt 'P 1 21/c 1'
_atom_sites_solution_hydrogens geom
_audit_creation_method SHELXL-2014
_audit_update_record
;
2022-01-19 deposited with the CCDC.	2022-03-22 downloaded from the CCDC.
;
_cell_angle_alpha 90
_cell_angle_beta 102.236(15)
_cell_angle_gamma 90
_cell_formula_units_Z 4
_cell_length_a 10.403(6)
_cell_length_b 27.246(14)
_cell_length_c 8.775(5)
_cell_measurement_reflns_used 921
_cell_measurement_temperature 150(2)
_cell_measurement_theta_max 18.8
_cell_measurement_theta_min 2.1
_cell_volume 2431(2)
_computing_cell_refinement 'SAINT (Bruker, 2012)'
_computing_data_collection 'APEX2 (Bruker AXS, 2012)'
_computing_data_reduction 'SAINT (Bruker, 2012)'
_computing_molecular_graphics 'DIAMOND (Brandenburg, 1999)'
_computing_publication_material 'SHELXL (Sheldrick, 2015)'
_computing_structure_refinement 'SHELXL (Sheldrick, 2015)'
_computing_structure_solution 'SHELXL (Sheldrick, 2015)'
_diffrn_ambient_temperature 150(2)
_diffrn_measured_fraction_theta_full 1.000
_diffrn_measured_fraction_theta_max 1.000
_diffrn_measurement_device 'three-circle diffractometer'
_diffrn_measurement_device_type 'Bruker APEXII CCD area-detector'
_diffrn_measurement_method '\f and \w'
_diffrn_radiation_probe x-ray
_diffrn_radiation_type MoK\a
_diffrn_radiation_wavelength 0.71073
_diffrn_reflns_av_R_equivalents 0.1573
_diffrn_reflns_av_unetI/netI 0.1231
_diffrn_reflns_Laue_measured_fraction_full 1.000
_diffrn_reflns_Laue_measured_fraction_max 1.000
_diffrn_reflns_limit_h_max 13
_diffrn_reflns_limit_h_min -13
_diffrn_reflns_limit_k_max 26
_diffrn_reflns_limit_k_min -34
_diffrn_reflns_limit_l_max 11
_diffrn_reflns_limit_l_min -10
_diffrn_reflns_number 21957
_diffrn_reflns_point_group_measured_fraction_full 1.000
_diffrn_reflns_point_group_measured_fraction_max 1.000
_diffrn_reflns_theta_full 25.242
_diffrn_reflns_theta_max 26.500
_diffrn_reflns_theta_min 2.003
_diffrn_source 'sealed X-ray tube'
_diffrn_source_type 'Bruker water-cooled sealed X-ray tube'
_diffrn_standards_decay_% 0
_diffrn_standards_interval_count 0
_diffrn_standards_interval_time 0
_diffrn_standards_number 0
_exptl_absorpt_coefficient_mu 0.841
_exptl_absorpt_correction_T_max 0.7458
_exptl_absorpt_correction_T_min 0.5670
_exptl_absorpt_correction_type multi-scan
_exptl_absorpt_process_details 'SADABS (Sheldrick, 2003)'
_exptl_crystal_colour yellow
_exptl_crystal_density_diffrn 1.468
_exptl_crystal_density_method 'not measured'
_exptl_crystal_description prism
_exptl_crystal_F_000 1112
_exptl_crystal_size_max 0.150
_exptl_crystal_size_mid 0.120
_exptl_crystal_size_min 0.100
_refine_diff_density_max 0.622
_refine_diff_density_min -0.697
_refine_diff_density_rms 0.097
_refine_ls_extinction_coef 0.0083(9)
_refine_ls_extinction_expression Fc^*^=kFc[1+0.001xFc^2^\l^3^/sin(2\q)]^-1/4^
_refine_ls_extinction_method SHELXL
_refine_ls_goodness_of_fit_ref 0.945
_refine_ls_hydrogen_treatment constr
_refine_ls_matrix_type full
_refine_ls_number_parameters 335
_refine_ls_number_reflns 5023
_refine_ls_number_restraints 0
_refine_ls_restrained_S_all 0.945
_refine_ls_R_factor_all 0.1377
_refine_ls_R_factor_gt 0.0623
_refine_ls_shift/su_max 0.000
_refine_ls_shift/su_mean 0.000
_refine_ls_structure_factor_coef Fsqd
_refine_ls_weighting_details 'w=1/[\s^2^(Fo^2^)+(0.0750P)^2^] where P=(Fo^2^+2Fc^2^)/3'
_refine_ls_weighting_scheme calc
_refine_ls_wR_factor_gt 0.1301
_refine_ls_wR_factor_ref 0.1719
_reflns_Friedel_coverage 0.000
_reflns_number_gt 2577
_reflns_number_total 5023
_reflns_threshold_expression I>2\s
_cod_data_source_file d1dt04114b2.cif
_cod_data_source_block mjx3cdp
_cod_original_sg_symbol_H-M 'P 21/c'
_cod_database_code 7709829
_shelx_space_group_comment
;
The symmetry employed for this shelxl refinement is uniquely defined
by the following loop, which should always be used as a source of
symmetry information in preference to the above space-group names.
They are only intended as comments.
;
_shelx_estimated_absorpt_t_min 0.884
_shelx_estimated_absorpt_t_max 0.921
_shelxl_version_number 2014-3

loop_
_space_group_symop_operation_xyz
'x, y, z'
'-x, y+1/2, -z+1/2'
'-x, -y, -z'
'x, -y-1/2, z-1/2'

loop_
_atom_site_label
_atom_site_type_symbol
_atom_site_fract_x
_atom_site_fract_y
_atom_site_fract_z
_atom_site_U_iso_or_equiv
_atom_site_adp_type
_atom_site_occupancy
_atom_site_site_symmetry_order
_atom_site_calc_flag
_atom_site_refinement_flags_posn
_atom_site_refinement_flags_adp
_atom_site_refinement_flags_occupancy
_atom_site_disorder_assembly
_atom_site_disorder_group
Ni1 Ni 0.69253(6) 0.26116(2) 0.77476(8) 0.0359(2) Uani 1 1 d . . . . .
F1 F 0.9387(3) -0.04159(12) 0.8632(4) 0.0722(11) Uani 1 1 d . . . . .
O1 O 0.3326(3) 0.30942(13) 0.7873(4) 0.0499(10) Uani 1 1 d . . . . .
O2 O 0.7774(3) 0.32275(12) 0.8011(4) 0.0419(9) Uani 1 1 d . . . . .
N1 N 0.4775(4) 0.19466(14) 0.7181(5) 0.0337(10) Uani 1 1 d . . . . .
N2 N 0.5349(4) 0.29615(14) 0.7245(5) 0.0365(10) Uani 1 1 d . . . . .
N3 N 0.5343(4) 0.12970(14) 0.6104(5) 0.0348(10) Uani 1 1 d . . . . .
N4 N 0.8514(4) 0.22823(15) 0.8574(5) 0.0397(11) Uani 1 1 d . . . . .
C1 C 0.6074(4) 0.20290(17) 0.7088(6) 0.0329(11) Uani 1 1 d . . . . .
C2 C 0.4047(5) 0.22819(18) 0.7958(6) 0.0406(13) Uani 1 1 d . . . . .
H5 H 0.4309 0.2224 0.9095 0.049 Uiso 1 1 calc R U . . .
H6 H 0.3100 0.2202 0.7633 0.049 Uiso 1 1 calc R U . . .
C3 C 0.4228(5) 0.28275(19) 0.7651(6) 0.0378(12) Uani 1 1 d . . . . .
C4 C 0.5595(5) 0.34714(18) 0.7027(6) 0.0373(12) Uani 1 1 d . . . . .
C5 C 0.6943(5) 0.35905(19) 0.7460(6) 0.0402(13) Uani 1 1 d . . . . .
C6 C 0.7334(6) 0.4074(2) 0.7303(6) 0.0464(14) Uani 1 1 d . . . . .
H1 H 0.8237 0.4161 0.7605 0.056 Uiso 1 1 calc R U . . .
C7 C 0.6408(6) 0.4428(2) 0.6706(6) 0.0484(14) Uani 1 1 d . . . . .
H2 H 0.6685 0.4756 0.6594 0.058 Uiso 1 1 calc R U . . .
C8 C 0.5099(6) 0.4314(2) 0.6274(6) 0.0507(15) Uani 1 1 d . . . . .
H4 H 0.4476 0.4561 0.5873 0.061 Uiso 1 1 calc R U . . .
C9 C 0.4682(6) 0.3829(2) 0.6426(6) 0.0461(14) Uani 1 1 d . . . . .
H3 H 0.3777 0.3747 0.6118 0.055 Uiso 1 1 calc R U . . .
C10 C 0.4337(5) 0.15015(18) 0.6598(6) 0.0343(12) Uani 1 1 d . . . . .
C11 C 0.6406(5) 0.16168(18) 0.6382(6) 0.0362(12) Uani 1 1 d . . . . .
H7 H 0.7233 0.1558 0.6122 0.043 Uiso 1 1 calc R U . . .
C12 C 0.5366(5) 0.08086(17) 0.5404(6) 0.0381(12) Uani 1 1 d . . . . .
H12 H 0.5490 0.0845 0.4322 0.046 Uiso 1 1 calc R U . . .
H13 H 0.4508 0.0646 0.5360 0.046 Uiso 1 1 calc R U . . .
C13 C 0.6453(5) 0.04890(17) 0.6315(6) 0.0344(12) Uani 1 1 d . . . . .
C14 C 0.6914(5) 0.05373(19) 0.7904(6) 0.0412(13) Uani 1 1 d . . . . .
H11 H 0.6542 0.0778 0.8466 0.049 Uiso 1 1 calc R U . . .
C15 C 0.7917(5) 0.0237(2) 0.8687(7) 0.0484(14) Uani 1 1 d . . . . .
H10 H 0.8255 0.0276 0.9774 0.058 Uiso 1 1 calc R U . . .
C16 C 0.8410(5) -0.0117(2) 0.7867(7) 0.0460(14) Uani 1 1 d . . . . .
C17 C 0.7983(5) -0.01800(19) 0.6302(7) 0.0492(15) Uani 1 1 d . . . . .
H9 H 0.8337 -0.0430 0.5757 0.059 Uiso 1 1 calc R U . . .
C18 C 0.7013(5) 0.01334(18) 0.5537(6) 0.0404(13) Uani 1 1 d . . . . .
H8 H 0.6722 0.0104 0.4440 0.048 Uiso 1 1 calc R U . . .
C19 C 0.3012(5) 0.12976(17) 0.6528(6) 0.0331(11) Uani 1 1 d . . . . .
C20 C 0.2833(5) 0.09236(19) 0.7543(6) 0.0417(13) Uani 1 1 d . . . . .
H18 H 0.3567 0.0786 0.8242 0.050 Uiso 1 1 calc R U . . .
C21 C 0.1570(5) 0.07532(19) 0.7527(7) 0.0481(14) Uani 1 1 d . . . . .
H17 H 0.1442 0.0494 0.8206 0.058 Uiso 1 1 calc R U . . .
C22 C 0.0502(5) 0.09589(19) 0.6530(7) 0.0466(14) Uani 1 1 d . . . . .
H16 H -0.0360 0.0846 0.6539 0.056 Uiso 1 1 calc R U . . .
C23 C 0.0678(5) 0.13274(19) 0.5521(7) 0.0447(14) Uani 1 1 d . . . . .
H15 H -0.0059 0.1469 0.4836 0.054 Uiso 1 1 calc R U . . .
C24 C 0.1948(5) 0.14925(18) 0.5510(6) 0.0404(13) Uani 1 1 d . . . . .
H14 H 0.2076 0.1740 0.4795 0.048 Uiso 1 1 calc R U . . .
C25 C 0.9677(5) 0.2462(2) 0.8399(8) 0.0575(17) Uani 1 1 d . . . . .
H19 H 0.9686 0.2744 0.7764 0.069 Uiso 1 1 calc R U . . .
C26 C 1.0859(6) 0.2251(3) 0.9108(10) 0.075(2) Uani 1 1 d . . . . .
H23 H 1.1661 0.2393 0.8972 0.090 Uiso 1 1 calc R U . . .
C27 C 1.0883(7) 0.1837(3) 1.0011(10) 0.083(3) Uani 1 1 d . . . . .
H22 H 1.1691 0.1686 1.0489 0.100 Uiso 1 1 calc R U . . .
C28 C 0.9710(6) 0.1650(3) 1.0197(8) 0.0692(19) Uani 1 1 d . . . . .
H20 H 0.9684 0.1364 1.0810 0.083 Uiso 1 1 calc R U . . .
C29 C 0.8563(5) 0.1882(2) 0.9484(6) 0.0480(14) Uani 1 1 d . . . . .
H21 H 0.7756 0.1751 0.9645 0.058 Uiso 1 1 calc R U . . .

loop_
_atom_site_aniso_label
_atom_site_aniso_U_11
_atom_site_aniso_U_22
_atom_site_aniso_U_33
_atom_site_aniso_U_23
_atom_site_aniso_U_13
_atom_site_aniso_U_12
Ni1 0.0315(4) 0.0358(4) 0.0416(4) -0.0032(3) 0.0108(3) -0.0033(3)
F1 0.073(2) 0.065(2) 0.069(3) 0.0047(19) -0.0051(19) 0.0327(19)
O1 0.041(2) 0.048(2) 0.064(3) -0.0056(19) 0.0181(19) 0.0112(18)
O2 0.037(2) 0.037(2) 0.055(3) -0.0046(17) 0.0160(17) -0.0067(17)
N1 0.030(2) 0.031(2) 0.042(3) -0.0025(19) 0.0113(18) 0.0009(19)
N2 0.035(2) 0.037(3) 0.036(3) -0.0056(19) 0.0051(19) -0.0027(19)
N3 0.037(2) 0.029(2) 0.039(3) -0.0031(18) 0.0088(19) -0.0011(19)
N4 0.033(2) 0.039(3) 0.048(3) -0.009(2) 0.011(2) -0.007(2)
C1 0.021(2) 0.038(3) 0.039(3) 0.001(2) 0.007(2) -0.001(2)
C2 0.031(3) 0.044(3) 0.049(3) -0.010(2) 0.014(2) 0.001(2)
C3 0.040(3) 0.038(3) 0.037(3) -0.006(2) 0.012(2) -0.003(3)
C4 0.041(3) 0.032(3) 0.038(3) -0.005(2) 0.007(2) -0.002(2)
C5 0.045(3) 0.038(3) 0.041(3) -0.005(2) 0.017(3) -0.004(3)
C6 0.052(3) 0.043(3) 0.047(4) -0.004(3) 0.019(3) -0.011(3)
C7 0.072(4) 0.040(3) 0.037(3) 0.005(3) 0.020(3) -0.003(3)
C8 0.064(4) 0.042(4) 0.041(4) 0.003(3) 0.000(3) 0.003(3)
C9 0.053(3) 0.044(3) 0.038(3) 0.000(3) 0.002(3) 0.001(3)
C10 0.035(3) 0.037(3) 0.032(3) 0.006(2) 0.011(2) 0.001(2)
C11 0.030(3) 0.036(3) 0.045(3) -0.002(2) 0.015(2) -0.001(2)
C12 0.041(3) 0.036(3) 0.038(3) -0.007(2) 0.009(2) 0.001(2)
C13 0.037(3) 0.032(3) 0.035(3) -0.004(2) 0.008(2) -0.004(2)
C14 0.045(3) 0.045(3) 0.034(3) 0.000(2) 0.008(2) 0.008(3)
C15 0.055(4) 0.052(4) 0.036(3) -0.001(3) 0.006(3) 0.003(3)
C16 0.044(3) 0.042(3) 0.048(4) 0.007(3) 0.001(3) 0.007(3)
C17 0.055(4) 0.039(3) 0.056(4) -0.007(3) 0.017(3) 0.011(3)
C18 0.047(3) 0.035(3) 0.038(3) -0.005(2) 0.008(3) 0.000(3)
C19 0.032(3) 0.031(3) 0.039(3) -0.002(2) 0.015(2) -0.002(2)
C20 0.035(3) 0.044(3) 0.044(3) 0.004(2) 0.004(2) -0.005(2)
C21 0.056(4) 0.039(3) 0.052(4) 0.007(3) 0.018(3) -0.009(3)
C22 0.039(3) 0.039(3) 0.065(4) -0.004(3) 0.018(3) -0.006(3)
C23 0.030(3) 0.044(3) 0.058(4) 0.000(3) 0.005(3) 0.002(2)
C24 0.034(3) 0.039(3) 0.049(3) 0.007(2) 0.012(2) 0.001(2)
C25 0.044(3) 0.054(4) 0.080(5) -0.024(3) 0.027(3) -0.010(3)
C26 0.027(3) 0.076(5) 0.125(7) -0.046(5) 0.021(4) -0.001(3)
C27 0.040(4) 0.083(6) 0.113(7) -0.037(5) -0.015(4) 0.022(4)
C28 0.060(4) 0.073(5) 0.066(5) -0.004(4) -0.006(3) 0.018(4)
C29 0.040(3) 0.059(4) 0.043(4) -0.004(3) 0.006(3) 0.008(3)

loop_
_atom_type_symbol
_atom_type_description
_atom_type_scat_dispersion_real
_atom_type_scat_dispersion_imag
_atom_type_scat_source
C C 0.0033 0.0016 'International Tables Vol C Tables 4.2.6.8 and 6.1.1.4'
H H 0.0000 0.0000 'International Tables Vol C Tables 4.2.6.8 and 6.1.1.4'
F F 0.0171 0.0103 'International Tables Vol C Tables 4.2.6.8 and 6.1.1.4'
N N 0.0061 0.0033 'International Tables Vol C Tables 4.2.6.8 and 6.1.1.4'
Ni Ni 0.3393 1.1124 'International Tables Vol C Tables 4.2.6.8 and 6.1.1.4'
O O 0.0106 0.0060 'International Tables Vol C Tables 4.2.6.8 and 6.1.1.4'

loop_
_geom_angle_atom_site_label_1
_geom_angle_atom_site_label_2
_geom_angle_atom_site_label_3
_geom_angle
_geom_angle_site_symmetry_1
_geom_angle_site_symmetry_3
_geom_angle_publ_flag
C1 Ni1 N2 91.48(19) . . ?
C1 Ni1 N4 91.98(19) . . ?
N2 Ni1 N4 171.24(18) . . ?
C1 Ni1 O2 169.06(19) . . ?
N2 Ni1 O2 86.54(16) . . ?
N4 Ni1 O2 91.53(17) . . ?
C5 O2 Ni1 111.3(3) . . ?
C10 N1 C1 112.1(4) . . ?
C10 N1 C2 125.1(4) . . ?
C1 N1 C2 122.6(4) . . ?
C3 N2 C4 119.3(4) . . ?
C3 N2 Ni1 124.6(4) . . ?
C4 N2 Ni1 110.7(3) . . ?
C10 N3 C11 109.3(4) . . ?
C10 N3 C12 126.6(4) . . ?
C11 N3 C12 124.0(4) . . ?
C25 N4 C29 116.2(5) . . ?
C25 N4 Ni1 121.3(4) . . ?
C29 N4 Ni1 122.2(3) . . ?
C11 C1 N1 103.7(4) . . ?
C11 C1 Ni1 134.3(4) . . ?
N1 C1 Ni1 121.9(3) . . ?
N1 C2 C3 115.8(4) . . ?
N1 C2 H5 108.3 . . ?
C3 C2 H5 108.3 . . ?
N1 C2 H6 108.3 . . ?
C3 C2 H6 108.3 . . ?
H5 C2 H6 107.4 . . ?
O1 C3 N2 127.9(5) . . ?
O1 C3 C2 114.7(4) . . ?
N2 C3 C2 117.3(4) . . ?
C9 C4 C5 120.2(5) . . ?
C9 C4 N2 127.2(5) . . ?
C5 C4 N2 112.5(4) . . ?
O2 C5 C6 123.7(5) . . ?
O2 C5 C4 117.2(4) . . ?
C6 C5 C4 119.0(5) . . ?
C7 C6 C5 120.0(5) . . ?
C7 C6 H1 120.0 . . ?
C5 C6 H1 120.0 . . ?
C8 C7 C6 121.2(5) . . ?
C8 C7 H2 119.4 . . ?
C6 C7 H2 119.4 . . ?
C7 C8 C9 119.7(5) . . ?
C7 C8 H4 120.1 . . ?
C9 C8 H4 120.1 . . ?
C4 C9 C8 119.8(5) . . ?
C4 C9 H3 120.1 . . ?
C8 C9 H3 120.1 . . ?
N3 C10 N1 105.8(4) . . ?
N3 C10 C19 128.2(4) . . ?
N1 C10 C19 126.0(4) . . ?
C1 C11 N3 109.2(4) . . ?
C1 C11 H7 125.4 . . ?
N3 C11 H7 125.4 . . ?
N3 C12 C13 112.1(4) . . ?
N3 C12 H12 109.2 . . ?
C13 C12 H12 109.2 . . ?
N3 C12 H13 109.2 . . ?
C13 C12 H13 109.2 . . ?
H12 C12 H13 107.9 . . ?
C14 C13 C18 118.2(5) . . ?
C14 C13 C12 122.6(4) . . ?
C18 C13 C12 119.2(5) . . ?
C13 C14 C15 120.5(5) . . ?
C13 C14 H11 119.8 . . ?
C15 C14 H11 119.8 . . ?
C16 C15 C14 118.8(5) . . ?
C16 C15 H10 120.6 . . ?
C14 C15 H10 120.6 . . ?
C17 C16 F1 118.1(5) . . ?
C17 C16 C15 122.8(5) . . ?
F1 C16 C15 119.1(5) . . ?
C16 C17 C18 117.4(5) . . ?
C16 C17 H9 121.3 . . ?
C18 C17 H9 121.3 . . ?
C17 C18 C13 122.3(5) . . ?
C17 C18 H8 118.9 . . ?
C13 C18 H8 118.9 . . ?
C24 C19 C20 120.1(4) . . ?
C24 C19 C10 119.9(4) . . ?
C20 C19 C10 120.0(4) . . ?
C21 C20 C19 119.5(5) . . ?
C21 C20 H18 120.3 . . ?
C19 C20 H18 120.3 . . ?
C22 C21 C20 120.2(5) . . ?
C22 C21 H17 119.9 . . ?
C20 C21 H17 119.9 . . ?
C23 C22 C21 120.4(5) . . ?
C23 C22 H16 119.8 . . ?
C21 C22 H16 119.8 . . ?
C22 C23 C24 119.6(5) . . ?
C22 C23 H15 120.2 . . ?
C24 C23 H15 120.2 . . ?
C19 C24 C23 120.2(5) . . ?
C19 C24 H14 119.9 . . ?
C23 C24 H14 119.9 . . ?
N4 C25 C26 122.3(6) . . ?
N4 C25 H19 118.9 . . ?
C26 C25 H19 118.9 . . ?
C27 C26 C25 120.4(6) . . ?
C27 C26 H23 119.8 . . ?
C25 C26 H23 119.8 . . ?
C28 C27 C26 117.9(6) . . ?
C28 C27 H22 121.0 . . ?
C26 C27 H22 121.0 . . ?
C27 C28 C29 119.0(7) . . ?
C27 C28 H20 120.5 . . ?
C29 C28 H20 120.5 . . ?
N4 C29 C28 124.1(6) . . ?
N4 C29 H21 117.9 . . ?
C28 C29 H21 117.9 . . ?

loop_
_geom_bond_atom_site_label_1
_geom_bond_atom_site_label_2
_geom_bond_distance
_geom_bond_site_symmetry_2
_geom_bond_publ_flag
Ni1 C1 1.850(5) . ?
Ni1 N2 1.867(4) . ?
Ni1 N4 1.886(4) . ?
Ni1 O2 1.887(3) . ?
F1 C16 1.363(6) . ?
O1 C3 1.234(5) . ?
O2 C5 1.335(6) . ?
N1 C10 1.357(6) . ?
N1 C1 1.389(5) . ?
N1 C2 1.447(6) . ?
N2 C3 1.341(6) . ?
N2 C4 1.433(6) . ?
N3 C10 1.336(6) . ?
N3 C11 1.388(6) . ?
N3 C12 1.468(6) . ?
N4 C25 1.344(6) . ?
N4 C29 1.346(7) . ?
C1 C11 1.362(6) . ?
C2 C3 1.529(7) . ?
C2 H5 0.9900 . ?
C2 H6 0.9900 . ?
C4 C9 1.384(7) . ?
C4 C5 1.410(7) . ?
C5 C6 1.394(7) . ?
C6 C7 1.386(8) . ?
C6 H1 0.9500 . ?
C7 C8 1.369(8) . ?
C7 H2 0.9500 . ?
C8 C9 1.406(7) . ?
C8 H4 0.9500 . ?
C9 H3 0.9500 . ?
C10 C19 1.476(6) . ?
C11 H7 0.9500 . ?
C12 C13 1.514(7) . ?
C12 H12 0.9900 . ?
C12 H13 0.9900 . ?
C13 C14 1.382(7) . ?
C13 C18 1.383(6) . ?
C14 C15 1.389(7) . ?
C14 H11 0.9500 . ?
C15 C16 1.365(7) . ?
C15 H10 0.9500 . ?
C16 C17 1.362(7) . ?
C17 C18 1.382(7) . ?
C17 H9 0.9500 . ?
C18 H8 0.9500 . ?
C19 C24 1.373(7) . ?
C19 C20 1.392(7) . ?
C20 C21 1.391(7) . ?
C20 H18 0.9500 . ?
C21 C22 1.379(7) . ?
C21 H17 0.9500 . ?
C22 C23 1.376(7) . ?
C22 H16 0.9500 . ?
C23 C24 1.398(6) . ?
C23 H15 0.9500 . ?
C24 H14 0.9500 . ?
C25 C26 1.380(9) . ?
C25 H19 0.9500 . ?
C26 C27 1.376(10) . ?
C26 H23 0.9500 . ?
C27 C28 1.364(9) . ?
C27 H22 0.9500 . ?
C28 C29 1.377(8) . ?
C28 H20 0.9500 . ?
C29 H21 0.9500 . ?

loop_
_geom_torsion_atom_site_label_1
_geom_torsion_atom_site_label_2
_geom_torsion_atom_site_label_3
_geom_torsion_atom_site_label_4
_geom_torsion
_geom_torsion_site_symmetry_1
_geom_torsion_site_symmetry_2
_geom_torsion_site_symmetry_3
_geom_torsion_site_symmetry_4
_geom_torsion_publ_flag
C1 Ni1 O2 C5 68.3(10) . . . . ?
N2 Ni1 O2 C5 -11.5(3) . . . . ?
N4 Ni1 O2 C5 177.0(3) . . . . ?
C1 Ni1 N2 C3 47.9(4) . . . . ?
O2 Ni1 N2 C3 -142.8(4) . . . . ?
C1 Ni1 N2 C4 -158.2(3) . . . . ?
O2 Ni1 N2 C4 11.0(3) . . . . ?
C1 Ni1 N4 C25 138.7(4) . . . . ?
O2 Ni1 N4 C25 -30.9(4) . . . . ?
C1 Ni1 N4 C29 -47.4(4) . . . . ?
O2 Ni1 N4 C29 143.0(4) . . . . ?
C10 N1 C1 C11 1.5(5) . . . . ?
C2 N1 C1 C11 175.6(5) . . . . ?
C10 N1 C1 Ni1 178.4(3) . . . . ?
C2 N1 C1 Ni1 -7.4(6) . . . . ?
N2 Ni1 C1 C11 145.6(5) . . . . ?
N4 Ni1 C1 C11 -42.4(5) . . . . ?
O2 Ni1 C1 C11 66.2(12) . . . . ?
N2 Ni1 C1 N1 -30.2(4) . . . . ?
N4 Ni1 C1 N1 141.8(4) . . . . ?
O2 Ni1 C1 N1 -109.6(9) . . . . ?
C10 N1 C2 C3 -144.1(5) . . . . ?
C1 N1 C2 C3 42.5(7) . . . . ?
C4 N2 C3 O1 0.2(8) . . . . ?
Ni1 N2 C3 O1 152.0(4) . . . . ?
C4 N2 C3 C2 -176.7(4) . . . . ?
Ni1 N2 C3 C2 -24.9(6) . . . . ?
N1 C2 C3 O1 157.5(4) . . . . ?
N1 C2 C3 N2 -25.2(6) . . . . ?
C3 N2 C4 C9 -34.9(7) . . . . ?
Ni1 N2 C4 C9 169.7(4) . . . . ?
C3 N2 C4 C5 146.9(5) . . . . ?
Ni1 N2 C4 C5 -8.5(5) . . . . ?
Ni1 O2 C5 C6 -170.8(4) . . . . ?
Ni1 O2 C5 C4 9.6(5) . . . . ?
C9 C4 C5 O2 -179.1(5) . . . . ?
N2 C4 C5 O2 -0.8(6) . . . . ?
C9 C4 C5 C6 1.2(7) . . . . ?
N2 C4 C5 C6 179.6(4) . . . . ?
O2 C5 C6 C7 179.4(5) . . . . ?
C4 C5 C6 C7 -1.0(8) . . . . ?
C5 C6 C7 C8 0.6(8) . . . . ?
C6 C7 C8 C9 -0.4(8) . . . . ?
C5 C4 C9 C8 -1.1(8) . . . . ?
N2 C4 C9 C8 -179.2(5) . . . . ?
C7 C8 C9 C4 0.7(8) . . . . ?
C11 N3 C10 N1 0.0(5) . . . . ?
C12 N3 C10 N1 178.8(4) . . . . ?
C11 N3 C10 C19 179.5(5) . . . . ?
C12 N3 C10 C19 -1.7(8) . . . . ?
C1 N1 C10 N3 -0.9(5) . . . . ?
C2 N1 C10 N3 -174.9(4) . . . . ?
C1 N1 C10 C19 179.6(4) . . . . ?
C2 N1 C10 C19 5.6(8) . . . . ?
N1 C1 C11 N3 -1.4(5) . . . . ?
Ni1 C1 C11 N3 -177.8(4) . . . . ?
C10 N3 C11 C1 0.9(6) . . . . ?
C12 N3 C11 C1 -177.9(4) . . . . ?
C10 N3 C12 C13 -121.8(5) . . . . ?
C11 N3 C12 C13 56.7(6) . . . . ?
N3 C12 C13 C14 29.6(6) . . . . ?
N3 C12 C13 C18 -150.5(4) . . . . ?
C18 C13 C14 C15 0.3(7) . . . . ?
C12 C13 C14 C15 -179.7(5) . . . . ?
C13 C14 C15 C16 -2.0(8) . . . . ?
C14 C15 C16 C17 1.7(8) . . . . ?
C14 C15 C16 F1 -179.4(5) . . . . ?
F1 C16 C17 C18 -178.6(4) . . . . ?
C15 C16 C17 C18 0.3(8) . . . . ?
C16 C17 C18 C13 -2.1(8) . . . . ?
C14 C13 C18 C17 1.8(7) . . . . ?
C12 C13 C18 C17 -178.1(5) . . . . ?
N3 C10 C19 C24 -108.9(6) . . . . ?
N1 C10 C19 C24 70.5(7) . . . . ?
N3 C10 C19 C20 74.1(7) . . . . ?
N1 C10 C19 C20 -106.5(6) . . . . ?
C24 C19 C20 C21 -0.6(8) . . . . ?
C10 C19 C20 C21 176.4(5) . . . . ?
C19 C20 C21 C22 -1.0(8) . . . . ?
C20 C21 C22 C23 1.3(9) . . . . ?
C21 C22 C23 C24 0.1(8) . . . . ?
C20 C19 C24 C23 2.0(8) . . . . ?
C10 C19 C24 C23 -175.0(5) . . . . ?
C22 C23 C24 C19 -1.7(8) . . . . ?
C29 N4 C25 C26 -0.1(8) . . . . ?
Ni1 N4 C25 C26 174.2(4) . . . . ?
N4 C25 C26 C27 1.2(10) . . . . ?
C25 C26 C27 C28 -1.1(11) . . . . ?
C26 C27 C28 C29 -0.1(10) . . . . ?
C25 N4 C29 C28 -1.2(8) . . . . ?
Ni1 N4 C29 C28 -175.4(5) . . . . ?
C27 C28 C29 N4 1.4(10) . . . . ?
